data_7107918
loop_
_publ_author_name
'Eszter Takacs'
'Aude Escande'
'Nicolas Vanthuyne'
'Christian Roussel'
'Christophe Lescop'
'Elisabeth Guinard'
'Camille Latouche'
'Abdou Boucekkine'
'Jeanne Crassous'
'Regis Reau'
'Muriel Hissler'

_publ_section_title
;
 Rhenium complexes bearing phosphole-pyridine chelates: simple molecules
 with large chiroptical properties
;
_journal_name_full Chem.Commun.
_journal_page_first 6705
_journal_paper_doi 10.1039/c2cc32542j
_journal_volume 48
_journal_year 2012
_chemical_formula_moiety 'C29 H24 Cl3 N O3 P Re'
_chemical_formula_sum 'C29 H24 Cl3 N O3 P Re'
_chemical_formula_weight 758.01
_chemical_name_systematic
;
?
;
_space_group_IT_number 19
_symmetry_cell_setting orthorhombic
_symmetry_space_group_name_Hall 'P 2ac 2ab'
_symmetry_space_group_name_H-M 'P 21 21 21'
_atom_sites_solution_hydrogens geom
_atom_sites_solution_primary direct
_atom_sites_solution_secondary difmap
_audit_creation_method SHELXL-97
_cell_angle_alpha 90.00
_cell_angle_beta 90.00
_cell_angle_gamma 90.00
_cell_formula_units_Z 4
_cell_length_a 11.2329(8)
_cell_length_b 14.0307(12)
_cell_length_c 17.9380(14)
_cell_measurement_reflns_used 9420
_cell_measurement_temperature 150(2)
_cell_measurement_theta_max 26.28
_cell_measurement_theta_min 2.59
_cell_volume 2827.1(4)
_computing_cell_refinement 'Bruker SMART (Bruker, 2002)'
_computing_data_collection 'Bruker SAINT (Bruker, 2002)'
_computing_data_reduction 'Bruker SAINT (Bruker, 2002)'
_computing_molecular_graphics 'Ortep-3 for Windows (Farrugia, 1997)'
_computing_publication_material 'WinGX publication routines (Farrugia, 1999)'
_computing_structure_refinement 'SHELXL-97 (Sheldrick, 1997)'
_computing_structure_solution 'SHELXS-97 (Sheldrick, 1990)'
_diffrn_ambient_temperature 150(2)
_diffrn_measured_fraction_theta_full 0.999
_diffrn_measured_fraction_theta_max 0.999
_diffrn_measurement_device_type ccd
_diffrn_measurement_method none
_diffrn_radiation_monochromator graphite
_diffrn_radiation_source 'fine-focus sealed tube'
_diffrn_radiation_type MoK\a
_diffrn_radiation_wavelength 0.71073
_diffrn_reflns_av_R_equivalents 0.0529
_diffrn_reflns_av_sigmaI/netI 0.0532
_diffrn_reflns_limit_h_max 10
_diffrn_reflns_limit_h_min -14
_diffrn_reflns_limit_k_max 17
_diffrn_reflns_limit_k_min -17
_diffrn_reflns_limit_l_max 21
_diffrn_reflns_limit_l_min -22
_diffrn_reflns_number 21631
_diffrn_reflns_theta_full 26.35
_diffrn_reflns_theta_max 26.35
_diffrn_reflns_theta_min 1.84
_diffrn_standards_decay_% none
_exptl_absorpt_coefficient_mu 4.670
_exptl_absorpt_correction_T_max 0.6568
_exptl_absorpt_correction_T_min 0.3930
_exptl_absorpt_correction_type multi-scan
_exptl_absorpt_process_details 'Sheldrick,G.M.(2002).SADABS BrukerAXS Inc.'
_exptl_crystal_colour yellow
_exptl_crystal_density_diffrn 1.781
_exptl_crystal_density_method 'not measured'
_exptl_crystal_description prism
_exptl_crystal_F_000 1480
_exptl_crystal_size_max 0.2
_exptl_crystal_size_mid 0.15
_exptl_crystal_size_min 0.09
_refine_diff_density_max 0.616
_refine_diff_density_min -1.288
_refine_diff_density_rms 0.257
_refine_ls_abs_structure_details 'Flack H D (1983), Acta Cryst. A39, 876-881'
_refine_ls_abs_structure_Flack -0.003(8)
_refine_ls_extinction_method none
_refine_ls_goodness_of_fit_ref 1.102
_refine_ls_hydrogen_treatment constr
_refine_ls_matrix_type full
_refine_ls_number_parameters 343
_refine_ls_number_reflns 5754
_refine_ls_number_restraints 0
_refine_ls_restrained_S_all 1.102
_refine_ls_R_factor_all 0.0270
_refine_ls_R_factor_gt 0.0241
_refine_ls_shift/su_max 0.001
_refine_ls_shift/su_mean 0.000
_refine_ls_structure_factor_coef Fsqd
_refine_ls_weighting_details 'calc w=1/[\s^2^(Fo^2^)+(0.0387P)^2^+0.0000P] where P=(Fo^2^+2Fc^2^)/3'
_refine_ls_weighting_scheme calc
_refine_ls_wR_factor_gt 0.0581
_refine_ls_wR_factor_ref 0.0814
_reflns_number_gt 5490
_reflns_number_total 5754
_reflns_threshold_expression >2sigma(I)
_cod_data_source_file c2cc32542j.txt
_cod_data_source_block audeboutbon
_cod_original_sg_symbol_H-M P212121
_cod_database_code 7107918

loop_
_symmetry_equiv_pos_as_xyz
'x, y, z'
'-x+1/2, -y, z+1/2'
'x+1/2, -y+1/2, -z'
'-x, y+1/2, -z+1/2'

loop_
_atom_site_label
_atom_site_type_symbol
_atom_site_fract_x
_atom_site_fract_y
_atom_site_fract_z
_atom_site_U_iso_or_equiv
_atom_site_adp_type
_atom_site_occupancy
_atom_site_symmetry_multiplicity
_atom_site_calc_flag
_atom_site_refinement_flags
Re1 Re 0.63099(2) 0.216004(15) 0.102781(12) 0.01436(7) Uani 1 1 d .
Cl1 Cl 0.64871(16) 0.31108(11) 0.21872(9) 0.0284(4) Uani 1 1 d .
N1 N 0.4392(4) 0.2114(4) 0.1357(3) 0.0174(10) Uani 1 1 d .
P1 P 0.62407(15) 0.06926(10) 0.17681(8) 0.0128(3) Uani 1 1 d .
C200 C 0.7986(6) 0.2197(5) 0.0831(4) 0.0256(14) Uani 1 1 d .
C300 C 0.6141(6) 0.3298(4) 0.0409(3) 0.0204(13) Uani 1 1 d .
C400 C 0.6000(5) 0.1357(5) 0.0170(4) 0.0212(14) Uani 1 1 d .
O200 O 0.8999(4) 0.2231(4) 0.0712(3) 0.0403(13) Uani 1 1 d .
O300 O 0.6092(5) 0.3951(3) 0.0028(3) 0.0341(12) Uani 1 1 d .
O400 O 0.5766(4) 0.0886(4) -0.0307(3) 0.0319(12) Uani 1 1 d .
C1 C 0.4682(5) 0.0453(4) 0.1609(3) 0.0169(13) Uani 1 1 d .
C2 C 0.4557(5) -0.0430(4) 0.1310(4) 0.0181(13) Uani 1 1 d .
C3 C 0.3396(5) -0.0790(4) 0.0978(4) 0.0227(13) Uani 1 1 d .
H3A H 0.3184 -0.0389 0.0558 0.027 Uiso 1 1 calc R
H3B H 0.2772 -0.0729 0.1348 0.027 Uiso 1 1 calc R
C4 C 0.3451(6) -0.1824(4) 0.0717(4) 0.0234(14) Uani 1 1 d .
H4A H 0.2800 -0.1947 0.0375 0.028 Uiso 1 1 calc R
H4B H 0.3358 -0.2244 0.1143 0.028 Uiso 1 1 calc R
C5 C 0.4635(6) -0.2040(5) 0.0329(4) 0.0258(15) Uani 1 1 d .
H5A H 0.4620 -0.2679 0.0122 0.031 Uiso 1 1 calc R
H5B H 0.4763 -0.1592 -0.0075 0.031 Uiso 1 1 calc R
C6 C 0.5637(5) -0.1954(4) 0.0901(4) 0.0221(14) Uani 1 1 d .
H6A H 0.5524 -0.2427 0.1288 0.026 Uiso 1 1 calc R
H6B H 0.6393 -0.2082 0.0659 0.026 Uiso 1 1 calc R
C7 C 0.5672(5) -0.0969(4) 0.1249(3) 0.0159(13) Uani 1 1 d .
C8 C 0.6671(5) -0.0490(4) 0.1459(3) 0.0165(13) Uani 1 1 d .
C9 C 0.7911(5) -0.0846(4) 0.1459(3) 0.0165(13) Uani 1 1 d .
C10 C 0.8169(6) -0.1777(5) 0.1682(4) 0.0212(14) Uani 1 1 d .
H10 H 0.7557 -0.2172 0.1846 0.025 Uiso 1 1 calc R
C11 C 0.9333(5) -0.2121(5) 0.1663(4) 0.0240(14) Uani 1 1 d .
H11 H 0.9495 -0.2742 0.1812 0.029 Uiso 1 1 calc R
C12 C 1.0237(6) -0.1543(5) 0.1423(4) 0.0240(14) Uani 1 1 d .
H12 H 1.1014 -0.1772 0.1412 0.029 Uiso 1 1 calc R
C13 C 1.0002(5) -0.0617(4) 0.1197(4) 0.0210(14) Uani 1 1 d .
H13 H 1.0616 -0.0229 0.1029 0.025 Uiso 1 1 calc R
C14 C 0.8853(6) -0.0273(4) 0.1224(3) 0.0205(13) Uani 1 1 d .
H14 H 0.8703 0.0353 0.1082 0.025 Uiso 1 1 calc R
C15 C 0.3880(5) 0.1274(4) 0.1573(3) 0.0168(12) Uani 1 1 d .
C16 C 0.2662(6) 0.1232(5) 0.1736(4) 0.0234(15) Uani 1 1 d .
H16 H 0.2323 0.0660 0.1890 0.028 Uiso 1 1 calc R
C17 C 0.1962(6) 0.2038(6) 0.1671(4) 0.0318(17) Uani 1 1 d .
H17 H 0.1147 0.2009 0.1761 0.038 Uiso 1 1 calc R
C18 C 0.2496(6) 0.2893(6) 0.1467(4) 0.0322(16) Uani 1 1 d .
H18 H 0.2046 0.3448 0.1431 0.039 Uiso 1 1 calc R
C19 C 0.3711(6) 0.2909(5) 0.1318(3) 0.0276(14) Uani 1 1 d .
H19 H 0.4067 0.3484 0.1188 0.033 Uiso 1 1 calc R
C20 C 0.6561(5) 0.0704(4) 0.2757(3) 0.0142(12) Uani 1 1 d .
C21 C 0.5685(6) 0.0464(4) 0.3285(4) 0.0217(14) Uani 1 1 d .
H21 H 0.4922 0.0300 0.3130 0.026 Uiso 1 1 calc R
C22 C 0.5966(6) 0.0474(5) 0.4034(4) 0.0287(16) Uani 1 1 d .
H22 H 0.5386 0.0327 0.4386 0.034 Uiso 1 1 calc R
C23 C 0.7105(6) 0.0701(5) 0.4264(4) 0.0252(15) Uani 1 1 d .
H23 H 0.7291 0.0697 0.4769 0.030 Uiso 1 1 calc R
C24 C 0.7971(6) 0.0935(5) 0.3747(4) 0.0278(16) Uani 1 1 d .
H24 H 0.8738 0.1086 0.3904 0.033 Uiso 1 1 calc R
C25 C 0.7694(5) 0.0944(5) 0.3000(4) 0.0228(14) Uani 1 1 d .
H25 H 0.8273 0.1113 0.2654 0.027 Uiso 1 1 calc R
C900 C 0.8341(7) 0.4744(6) 0.1279(5) 0.0371(19) Uani 1 1 d .
H90A H 0.7812 0.4224 0.1409 0.044 Uiso 1 1 calc R
H90B H 0.8748 0.4574 0.0822 0.044 Uiso 1 1 calc R
Cl10 Cl 0.74871(18) 0.57799(13) 0.11229(12) 0.0412(5) Uani 1 1 d .
Cl20 Cl 0.93848(18) 0.48848(18) 0.19832(12) 0.0494(5) Uani 1 1 d .

loop_
_atom_site_aniso_label
_atom_site_aniso_U_11
_atom_site_aniso_U_22
_atom_site_aniso_U_33
_atom_site_aniso_U_23
_atom_site_aniso_U_13
_atom_site_aniso_U_12
Re1 0.01804(12) 0.01283(10) 0.01221(11) 0.00076(9) 0.00025(10) 0.00045(10)
Cl1 0.0421(10) 0.0226(7) 0.0205(8) -0.0036(6) -0.0015(7) -0.0007(7)
N1 0.021(2) 0.022(2) 0.010(2) 0.000(2) -0.0002(19) 0.006(2)
P1 0.0131(7) 0.0134(6) 0.0119(7) -0.0002(5) -0.0014(6) -0.0005(6)
C200 0.037(4) 0.013(3) 0.027(4) 0.002(3) 0.000(3) -0.002(3)
C300 0.023(3) 0.023(3) 0.014(3) -0.005(2) 0.002(3) 0.003(3)
C400 0.017(3) 0.026(3) 0.021(3) 0.013(3) 0.006(3) 0.007(3)
O200 0.019(2) 0.039(3) 0.063(4) 0.008(3) 0.014(2) -0.004(2)
O300 0.050(3) 0.022(2) 0.030(3) 0.012(2) -0.003(3) 0.003(2)
O400 0.041(3) 0.028(3) 0.027(3) -0.007(2) 0.000(2) 0.000(2)
C1 0.015(3) 0.022(3) 0.014(3) 0.002(3) 0.000(2) -0.003(3)
C2 0.016(3) 0.018(3) 0.020(3) 0.005(3) 0.000(2) -0.005(2)
C3 0.017(3) 0.026(3) 0.025(4) -0.002(3) -0.005(3) -0.005(2)
C4 0.024(4) 0.026(3) 0.020(3) -0.001(3) -0.003(3) -0.012(3)
C5 0.036(4) 0.020(3) 0.022(3) -0.008(3) 0.001(3) -0.007(3)
C6 0.021(3) 0.018(3) 0.027(4) -0.006(3) 0.003(3) -0.002(2)
C7 0.020(3) 0.017(3) 0.011(3) 0.001(2) 0.000(2) -0.003(2)
C8 0.019(3) 0.014(3) 0.017(3) -0.002(2) 0.001(2) 0.000(2)
C9 0.016(3) 0.017(3) 0.016(3) -0.003(3) -0.001(2) 0.000(2)
C10 0.022(3) 0.020(3) 0.022(4) 0.003(3) 0.001(3) -0.001(3)
C11 0.024(3) 0.020(3) 0.028(4) 0.004(3) 0.006(3) 0.005(3)
C12 0.020(3) 0.029(4) 0.023(4) -0.001(3) 0.002(3) 0.006(3)
C13 0.016(3) 0.019(3) 0.028(4) 0.004(3) 0.004(3) -0.003(2)
C14 0.020(3) 0.019(3) 0.023(3) 0.002(2) 0.001(3) -0.002(3)
C15 0.016(3) 0.025(3) 0.009(3) -0.004(2) -0.002(2) -0.001(3)
C16 0.020(3) 0.031(4) 0.019(4) -0.007(3) -0.001(3) 0.000(3)
C17 0.018(3) 0.054(5) 0.024(4) -0.010(4) -0.002(3) 0.009(4)
C18 0.030(4) 0.042(4) 0.025(4) -0.002(4) -0.001(3) 0.020(4)
C19 0.035(4) 0.024(3) 0.023(3) 0.000(3) 0.002(3) 0.015(4)
C20 0.017(3) 0.010(3) 0.015(3) 0.004(2) 0.000(2) 0.002(2)
C21 0.024(3) 0.018(3) 0.023(4) 0.003(3) -0.001(3) -0.006(3)
C22 0.042(4) 0.023(3) 0.021(4) 0.000(3) 0.012(3) -0.006(3)
C23 0.042(4) 0.022(3) 0.011(3) -0.001(3) -0.006(3) 0.008(3)
C24 0.024(4) 0.039(4) 0.020(4) -0.001(3) -0.010(3) 0.004(3)
C25 0.016(3) 0.035(4) 0.017(3) -0.001(3) -0.001(3) -0.002(3)
C900 0.035(4) 0.037(4) 0.039(5) -0.003(3) -0.002(3) 0.003(3)
Cl10 0.0455(11) 0.0335(9) 0.0447(12) 0.0006(9) 0.0007(9) 0.0029(8)
Cl20 0.0358(10) 0.0745(15) 0.0380(12) -0.0035(11) -0.0048(9) 0.0033(10)

loop_
_atom_type_symbol
_atom_type_description
_atom_type_scat_dispersion_real
_atom_type_scat_dispersion_imag
_atom_type_scat_source
C C 0.0033 0.0016 'International Tables Vol C Tables 4.2.6.8 and 6.1.1.4'
H H 0.0000 0.0000 'International Tables Vol C Tables 4.2.6.8 and 6.1.1.4'
Cl Cl 0.1484 0.1585 'International Tables Vol C Tables 4.2.6.8 and 6.1.1.4'
N N 0.0061 0.0033 'International Tables Vol C Tables 4.2.6.8 and 6.1.1.4'
P P 0.1023 0.0942 'International Tables Vol C Tables 4.2.6.8 and 6.1.1.4'
Re Re -1.0185 7.2310 'International Tables Vol C Tables 4.2.6.8 and 6.1.1.4'
O O 0.0106 0.0060 'International Tables Vol C Tables 4.2.6.8 and 6.1.1.4'

loop_
_geom_angle_atom_site_label_1
_geom_angle_atom_site_label_2
_geom_angle_atom_site_label_3
_geom_angle
C200 Re1 C400 92.7(3)
C200 Re1 C300 88.2(3)
C400 Re1 C300 90.3(3)
C200 Re1 N1 175.3(2)
C400 Re1 N1 91.1(2)
C300 Re1 N1 94.6(2)
C200 Re1 P1 98.8(2)
C400 Re1 P1 86.36(18)
C300 Re1 P1 172.35(19)
N1 Re1 P1 78.59(14)
C200 Re1 Cl1 93.5(2)
C400 Re1 Cl1 173.28(18)
C300 Re1 Cl1 92.59(17)
N1 Re1 Cl1 82.60(14)
P1 Re1 Cl1 90.00(5)
C19 N1 C15 119.1(5)
C19 N1 Re1 120.5(5)
C15 N1 Re1 120.3(4)
C1 P1 C20 110.4(3)
C1 P1 C8 92.3(3)
C20 P1 C8 104.8(3)
C1 P1 Re1 95.8(2)
C20 P1 Re1 121.13(18)
C8 P1 Re1 126.4(2)
O200 C200 Re1 179.2(7)
O300 C300 Re1 176.7(6)
O400 C400 Re1 176.4(6)
C2 C1 C15 129.6(6)
C2 C1 P1 109.4(5)
C15 C1 P1 117.2(4)
C1 C2 C7 114.3(5)
C1 C2 C3 123.2(6)
C7 C2 C3 122.1(5)
C2 C3 C4 113.7(5)
C3 C4 C5 111.2(5)
C6 C5 C4 108.6(5)
C7 C6 C5 111.5(5)
C8 C7 C2 115.3(5)
C8 C7 C6 125.8(5)
C2 C7 C6 118.6(5)
C7 C8 C9 127.6(5)
C7 C8 P1 108.5(4)
C9 C8 P1 124.0(4)
C14 C9 C10 118.0(6)
C14 C9 C8 121.3(6)
C10 C9 C8 120.7(6)
C11 C10 C9 120.7(6)
C12 C11 C10 119.9(6)
C11 C12 C13 120.3(6)
C14 C13 C12 119.8(6)
C13 C14 C9 121.3(6)
N1 C15 C16 120.4(6)
N1 C15 C1 115.6(5)
C16 C15 C1 124.0(6)
C17 C16 C15 120.3(6)
C16 C17 C18 118.9(6)
C17 C18 C19 119.2(7)
N1 C19 C18 122.1(7)
C25 C20 C21 119.3(6)
C25 C20 P1 119.5(5)
C21 C20 P1 121.2(5)
C22 C21 C20 119.5(6)
C21 C22 C23 120.3(6)
C22 C23 C24 120.4(6)
C25 C24 C23 119.7(6)
C24 C25 C20 120.8(6)
Cl20 C900 Cl10 113.0(4)

loop_
_geom_bond_atom_site_label_1
_geom_bond_atom_site_label_2
_geom_bond_distance
Re1 C200 1.916(7)
Re1 C400 1.939(7)
Re1 C300 1.954(6)
Re1 N1 2.235(5)
Re1 P1 2.4513(14)
Re1 Cl1 2.4788(16)
N1 C19 1.354(8)
N1 C15 1.368(8)
P1 C1 1.806(6)
P1 C20 1.811(6)
P1 C8 1.815(6)
C200 O200 1.158(8)
C300 O300 1.144(7)
C400 O400 1.113(8)
C1 C2 1.357(9)
C1 C15 1.463(8)
C2 C7 1.468(8)
C2 C3 1.520(8)
C3 C4 1.526(9)
C4 C5 1.531(9)
C5 C6 1.528(9)
C6 C7 1.517(8)
C7 C8 1.361(8)
C8 C9 1.480(8)
C9 C14 1.394(8)
C9 C10 1.397(9)
C10 C11 1.394(9)
C11 C12 1.370(9)
C12 C13 1.387(9)
C13 C14 1.378(8)
C15 C16 1.400(9)
C16 C17 1.383(9)
C17 C18 1.390(11)
C18 C19 1.391(9)
C20 C25 1.387(8)
C20 C21 1.406(8)
C21 C22 1.380(9)
C22 C23 1.381(9)
C23 C24 1.384(10)
C24 C25 1.375(9)
C900 Cl20 1.734(8)
C900 Cl10 1.763(8)
